data_4344451
loop_
_publ_author_name
'Suh, Hee-Won'
'Balcells, David'
'Edwards, Alison J.'
'Guard, Louise M.'
'Hazari, Nilay'
'Mader, Elizabeth A.'
'Mercado, Brandon Q.'
'Repisky, Michal'

_publ_section_title
;
 Understanding the Solution and Solid-State Structures of Pd and Pt PSiP
 Pincer-Supported Hydrides.
;
_journal_issue 23
_journal_name_full 'Inorganic chemistry'
_journal_page_first 11411
_journal_page_last 11422
_journal_paper_doi 10.1021/acs.inorgchem.5b02073
_journal_volume 54
_journal_year 2015
_chemical_formula_moiety '2(C37 H56 P2 Pt1 Si)C5 H12'
_chemical_formula_sum 'C79 H124 P4 Pt2 Si2'
_chemical_formula_weight 1644.10
_space_group_IT_number 15
_symmetry_cell_setting monoclinic
_symmetry_space_group_name_Hall '-C 2yc'
_symmetry_space_group_name_H-M 'C 1 2/c 1'
_atom_sites_solution_hydrogens difmap
_atom_sites_solution_primary known
_atom_sites_solution_secondary known
_audit_creation_date 2015-08-17
_audit_creation_method 'LaueG software + CRYSTALS_ver_14.61'
_cell_angle_alpha 90
_cell_angle_beta 105.394(7)
_cell_angle_gamma 90
_cell_formula_units_Z 8
_cell_length_a 24.4262(5)
_cell_length_b 16.3000(3)
_cell_length_c 39.968(3)
_cell_measurement_reflns_used 95210
_cell_measurement_temperature 150
_cell_measurement_theta_max 28
_cell_measurement_theta_min 3
_cell_volume 15342.2(13)
_computing_cell_refinement 'LaueG (Piltz, 2011)'
_computing_data_collection 'MAATEL/ANSTO control program'
_computing_data_reduction 'argonne_boxes (Wilkinson et al., 1988) & LaueG (Piltz, 2011)'
_computing_molecular_graphics various
_computing_publication_material
;
CRYSTALS + LaueG  (Piltz 2011)
;
_computing_structure_refinement 'CRYSTALS (Betteridge et al., 2003)'
_diffrn_ambient_temperature 150
_diffrn_measured_fraction_theta_full 0.768
_diffrn_measured_fraction_theta_max 0.768
_diffrn_measurement_details
;
11 images in 2 settings, exposure time 5000 seconds
;
_diffrn_measurement_device 'Laue image-plate diffractometer'
_diffrn_measurement_device_type KOALA
_diffrn_measurement_method Laue
_diffrn_radiation_probe neutron
_diffrn_radiation_type neutron
_diffrn_radiation_wavelength 0.85
_diffrn_reflns_av_R_equivalents 0.5023
_diffrn_reflns_av_unetI/netI 0.5278
_diffrn_reflns_limit_h_max 27
_diffrn_reflns_limit_h_min -27
_diffrn_reflns_limit_k_max 18
_diffrn_reflns_limit_k_min -18
_diffrn_reflns_limit_l_max 43
_diffrn_reflns_limit_l_min -44
_diffrn_reflns_number 48674
_diffrn_reflns_reduction_process 'LaueG (Piltz, 2011)'
_diffrn_reflns_resolution_max 1.11
_diffrn_reflns_theta_full 69.95
_diffrn_reflns_theta_max 70.05
_diffrn_reflns_theta_min 3.350
_diffrn_source 'nuclear reactor'
_diffrn_source_details 'thermal neutrons, supermirror guides'
_diffrn_source_type 'OPAL reactor, ANSTO, Lucas Heights, Australia'
_diffrn_standards_number 0
_exptl_absorpt_coefficient_mu 3.798
_exptl_absorpt_correction_type none
_exptl_crystal_colour colorless
_exptl_crystal_density_diffrn 1.423
_exptl_crystal_density_method 'not measured'
_exptl_crystal_description block
_exptl_crystal_F_000 840
_exptl_crystal_size_max 1.50
_exptl_crystal_size_mid 1.0
_exptl_crystal_size_min 0.8
_refine_diff_density_max 1.66
_refine_diff_density_min -1.80
_refine_ls_extinction_method None
_refine_ls_goodness_of_fit_ref 1.1458
_refine_ls_hydrogen_treatment mixed
_refine_ls_matrix_type full
_refine_ls_number_parameters 803
_refine_ls_number_reflns 3158
_refine_ls_number_restraints 7
_refine_ls_R_factor_all 0.2905
_refine_ls_R_factor_gt 0.1695
_refine_ls_shift/su_max 0.0000860
_refine_ls_shift/su_mean 0.0000109
_refine_ls_structure_factor_coef F
_refine_ls_weighting_details
;
 Method, part 1, Chebychev polynomial, (Watkin, 1994, Prince, 1982) 
 [weight] = 1.0/[A~0~*T~0~(x)+A~1~*T~1~(x) ... +A~n-1~]*T~n-1~(x)] 
 where A~i~ are the Chebychev coefficients listed below and x= Fcalc/Fmax 
 Method = Robust Weighting (Prince, 1982) 
 W = [weight] * [1-(deltaF/6*sigmaF)^2^]^2^ 
 A~i~ are: 
 12.2 7.09 -6.27 12.1 
;
_refine_ls_weighting_scheme calc
_refine_ls_wR_factor_all 0.2949
_refine_ls_wR_factor_gt 0.1356
_refine_ls_wR_factor_ref 0.1149
_reflns_limit_h_max 25
_reflns_limit_h_min -27
_reflns_limit_k_max 18
_reflns_limit_k_min 0
_reflns_limit_l_max 44
_reflns_limit_l_min 0
_reflns_number_gt 4173
_reflns_number_total 8466
_reflns_threshold_expression I>2.0\s(I)
_oxford_diffrn_Wilson_B_factor 0.00
_oxford_diffrn_Wilson_scale 0.00
_oxford_refine_ls_r_factor_ref 0.1223
_oxford_refine_ls_scale 0.2518(17)
_oxford_reflns_number_all 8215
_oxford_reflns_threshold_expression_ref I>3.0\s(I)
_oxford_structure_analysis_title 'spider-15004 in D:\laueg\aje\haz At 14:12 on'
_cod_data_source_file ic5b02073_si_002.cif
_cod_data_source_block '_(CyPSiP)PtH_Neutron'
_cod_depositor_comments 'Adding full bibliography for 4344446--4344451.cif.'
_cod_original_cell_volume 15342.2(12)
_cod_original_sg_symbol_H-M 'C  2/c  '
_cod_original_formula_sum 'C79 H124.00 P4 Pt2 Si2'
_cod_database_code 4344451

loop_
_symmetry_equiv_pos_as_xyz
x,y,z
-x,-y,-z
x+1/2,y+1/2,z
-x+1/2,-y+1/2,-z
-x,y,-z+1/2
x,-y,z+1/2
-x+1/2,y+1/2,-z+1/2
x+1/2,-y+1/2,z+1/2

loop_
_atom_site_label
_atom_site_type_symbol
_atom_site_fract_x
_atom_site_fract_y
_atom_site_fract_z
_atom_site_U_iso_or_equiv
_atom_site_occupancy
_atom_site_adp_type
_atom_site_refinement_flags_posn
_atom_site_refinement_flags_occupancy
Pt1 Pt 0.3163(4) 0.6132(5) 0.4651(2) 0.014(2) 1.0000 Uiso . .
Pt2 Pt 0.3498(4) 0.2019(5) 0.3221(2) 0.018(2) 1.0000 Uiso . .
H1 H 0.3067(10) 0.6050(14) 0.5037(6) 0.020(5) 1.0000 Uiso . .
H2 H 0.4146(12) 0.2381(16) 0.3195(8) 0.031(7) 1.0000 Uiso . .
P1 P 0.3479(8) 0.7431(10) 0.4728(5) 0.023(4) 1.0000 Uiso . .
P2 P 0.3155(7) 0.4762(10) 0.4554(4) 0.014(4) 1.0000 Uiso . .
P3 P 0.2977(7) 0.2783(11) 0.2794(5) 0.019(4) 1.0000 Uiso . .
P4 P 0.3911(7) 0.0935(10) 0.3534(4) 0.015(4) 1.0000 Uiso . .
Si1 Si 0.3314(8) 0.6289(12) 0.4102(5) 0.014(5) 1.0000 Uiso . .
Si2 Si 0.2640(10) 0.1389(15) 0.3235(6) 0.028(6) 1.0000 Uiso . .
C1 C 0.2733(7) 0.6549(10) 0.3704(4) 0.031(4) 1.0000 Uiso . .
C2 C 0.2993(5) 0.8330(8) 0.4642(4) 0.014(3) 1.0000 Uiso . .
C3 C 0.2602(7) 0.8260(9) 0.4267(4) 0.029(4) 1.0000 Uiso . .
C4 C 0.2175(7) 0.8959(8) 0.4189(5) 0.024(3) 1.0000 Uiso . .
C5 C 0.2473(7) 0.9763(10) 0.4247(4) 0.034(4) 1.0000 Uiso . .
C6 C 0.2847(7) 0.9840(10) 0.4620(4) 0.033(4) 1.0000 Uiso . .
C7 C 0.3291(6) 0.9149(8) 0.4692(4) 0.018(3) 1.0000 Uiso . .
C8 C 0.3910(6) 0.7654(9) 0.5175(4) 0.025(3) 1.0000 Uiso . .
C9 C 0.3565(6) 0.7752(9) 0.5432(4) 0.025(3) 1.0000 Uiso . .
C10 C 0.3904(9) 0.7869(12) 0.5801(5) 0.050(5) 1.0000 Uiso . .
C11 C 0.4324(9) 0.7147(12) 0.5934(6) 0.048(5) 1.0000 Uiso . .
C12 C 0.4691(8) 0.7036(13) 0.5684(5) 0.049(5) 1.0000 Uiso . .
C13 C 0.4344(7) 0.6914(10) 0.5302(4) 0.030(4) 1.0000 Uiso . .
C14 C 0.3971(6) 0.7599(8) 0.4453(4) 0.017(3) 1.0000 Uiso . .
C15 C 0.4403(6) 0.8142(9) 0.4527(4) 0.026(3) 1.0000 Uiso . .
C16 C 0.4771(5) 0.8244(8) 0.4316(3) 0.014(3) 1.0000 Uiso . .
C17 C 0.4691(7) 0.7751(11) 0.4018(4) 0.034(4) 1.0000 Uiso . .
C18 C 0.4264(7) 0.7171(10) 0.3957(4) 0.032(4) 1.0000 Uiso . .
C19 C 0.3896(5) 0.7052(8) 0.4169(3) 0.014(3) 1.0000 Uiso . .
C20 C 0.3554(6) 0.5181(8) 0.3989(4) 0.019(3) 1.0000 Uiso . .
C21 C 0.3788(7) 0.5073(9) 0.3718(4) 0.027(4) 1.0000 Uiso . .
C22 C 0.3930(6) 0.4264(9) 0.3636(4) 0.024(3) 1.0000 Uiso . .
C23 C 0.3817(6) 0.3616(8) 0.3840(4) 0.022(3) 1.0000 Uiso . .
C24 C 0.3586(6) 0.3761(9) 0.4107(4) 0.025(3) 1.0000 Uiso . .
C25 C 0.3443(6) 0.4548(8) 0.4191(4) 0.021(3) 1.0000 Uiso . .
C26 C 0.2462(6) 0.4273(9) 0.4497(4) 0.027(3) 1.0000 Uiso . .
C27 C 0.2401(8) 0.3439(11) 0.4333(5) 0.045(4) 1.0000 Uiso . .
C28 C 0.1857(10) 0.3027(17) 0.4322(6) 0.068(6) 1.0000 Uiso . .
C29 C 0.1350(11) 0.3578(15) 0.4127(7) 0.070(6) 1.0000 Uiso . .
C30 C 0.1401(9) 0.4472(13) 0.4283(6) 0.054(5) 1.0000 Uiso . .
C31 C 0.2000(8) 0.4817(12) 0.4292(5) 0.043(4) 1.0000 Uiso . .
C32 C 0.3661(6) 0.4190(9) 0.4914(4) 0.030(4) 1.0000 Uiso . .
C33 C 0.3472(6) 0.4218(9) 0.5246(4) 0.022(3) 1.0000 Uiso . .
C34 C 0.3922(8) 0.3829(12) 0.5551(5) 0.047(5) 1.0000 Uiso . .
C35 C 0.4515(8) 0.4180(11) 0.5605(5) 0.045(4) 1.0000 Uiso . .
C36 C 0.4685(8) 0.4080(11) 0.5265(5) 0.037(4) 1.0000 Uiso . .
C37 C 0.4257(7) 0.4480(10) 0.4956(5) 0.034(4) 1.0000 Uiso . .
C38 C 0.2199(6) 0.1695(9) 0.3544(5) 0.022(3) 1.0000 Uiso . .
C39 C 0.2695(6) 0.3784(8) 0.2894(3) 0.017(3) 1.0000 Uiso . .
C40 C 0.2363(7) 0.3669(9) 0.3161(4) 0.026(3) 1.0000 Uiso . .
C41 C 0.2126(7) 0.4470(10) 0.3264(5) 0.038(4) 1.0000 Uiso . .
C42 C 0.1818(7) 0.5009(9) 0.2946(4) 0.027(4) 1.0000 Uiso . .
C43 C 0.2183(7) 0.5129(10) 0.2702(4) 0.029(4) 1.0000 Uiso . .
C44 C 0.2393(6) 0.4304(9) 0.2593(4) 0.027(4) 1.0000 Uiso . .
C45 C 0.3284(7) 0.3017(10) 0.2433(4) 0.032(4) 1.0000 Uiso . .
C46 C 0.3789(7) 0.3591(10) 0.2553(4) 0.030(4) 1.0000 Uiso . .
C47 C 0.4088(9) 0.3750(12) 0.2267(5) 0.046(5) 1.0000 Uiso . .
C48 C 0.4292(9) 0.2928(12) 0.2138(6) 0.053(5) 1.0000 Uiso . .
C49 C 0.3784(7) 0.2377(10) 0.2016(5) 0.035(4) 1.0000 Uiso . .
C50 C 0.3470(7) 0.2218(11) 0.2295(5) 0.036(4) 1.0000 Uiso . .
C51 C 0.2322(6) 0.2196(8) 0.2591(3) 0.016(3) 1.0000 Uiso . .
C52 C 0.1997(7) 0.2342(9) 0.2241(4) 0.027(4) 1.0000 Uiso . .
C53 C 0.1514(7) 0.1912(10) 0.2102(5) 0.034(4) 1.0000 Uiso . .
C54 C 0.1340(7) 0.1264(10) 0.2296(4) 0.035(4) 1.0000 Uiso . .
C55 C 0.1667(6) 0.1109(9) 0.2630(4) 0.029(4) 1.0000 Uiso . .
C56 C 0.2154(6) 0.1570(8) 0.2782(4) 0.020(3) 1.0000 Uiso . .
C57 C 0.2814(6) 0.0287(8) 0.3345(4) 0.016(3) 1.0000 Uiso . .
C58 C 0.2422(6) -0.0355(8) 0.3310(4) 0.023(3) 1.0000 Uiso . .
C59 C 0.2584(7) -0.1158(10) 0.3402(4) 0.034(4) 1.0000 Uiso . .
C60 C 0.3153(6) -0.1333(9) 0.3537(4) 0.025(3) 1.0000 Uiso . .
C61 C 0.3538(6) -0.0736(9) 0.3583(4) 0.024(3) 1.0000 Uiso . .
C62 C 0.3387(5) 0.0115(6) 0.3487(3) 0.004(2) 1.0000 Uiso . .
C63 C 0.4495(6) 0.0440(8) 0.3406(4) 0.019(3) 1.0000 Uiso . .
C64 C 0.4305(7) 0.0197(10) 0.3024(4) 0.029(4) 1.0000 Uiso . .
C65 C 0.4795(8) -0.0248(12) 0.2928(5) 0.045(4) 1.0000 Uiso . .
C66 C 0.5325(10) 0.0199(14) 0.2999(6) 0.058(5) 1.0000 Uiso . .
C67 C 0.5502(8) 0.0489(10) 0.3379(5) 0.037(4) 1.0000 Uiso . .
C68 C 0.5012(6) 0.0964(9) 0.3476(4) 0.027(3) 1.0000 Uiso . .
C69 C 0.4180(6) 0.1122(8) 0.4004(4) 0.020(3) 1.0000 Uiso . .
C70 C 0.4508(6) 0.0432(9) 0.4216(4) 0.026(3) 1.0000 Uiso . .
C71 C 0.4772(7) 0.0658(11) 0.4592(5) 0.037(4) 1.0000 Uiso . .
C72 C 0.4307(7) 0.0976(10) 0.4764(5) 0.036(4) 1.0000 Uiso . .
C73 C 0.3965(8) 0.1669(11) 0.4545(4) 0.038(4) 1.0000 Uiso . .
C74 C 0.3699(7) 0.1413(9) 0.4160(4) 0.028(4) 1.0000 Uiso . .
C75 C 0.532(2) 0.5034(17) 0.3372(11) 0.151(16) 1.0000 Uiso D .
C76 C 0.5239(13) 0.5967(17) 0.3398(7) 0.133(13) 1.0000 Uiso D .
C77 C 0.5440(14) 0.6405(15) 0.3112(7) 0.147(14) 1.0000 Uiso D .
C78 C 0.5421(19) 0.7338(15) 0.3163(10) 0.177(19) 1.0000 Uiso D .
C79 C 0.5706(19) 0.7770(19) 0.2912(11) 0.175(19) 1.0000 Uiso D .
H11 H 0.2374(17) 0.612(2) 0.3678(10) 0.061(10) 1.0000 Uiso . .
H12 H 0.2897(15) 0.655(2) 0.3485(9) 0.052(8) 1.0000 Uiso . .
H13 H 0.2572(13) 0.714(2) 0.3724(8) 0.042(7) 1.0000 Uiso . .
H31 H 0.2402(13) 0.7675(19) 0.4243(8) 0.037(7) 1.0000 Uiso . .
H32 H 0.2857(11) 0.8302(15) 0.4093(7) 0.025(6) 1.0000 Uiso . .
H41 H 0.1894(11) 0.8959(14) 0.4365(7) 0.022(6) 1.0000 Uiso . .
H42 H 0.1925(18) 0.889(2) 0.3933(12) 0.063(10) 1.0000 Uiso . .
H51 H 0.2125(15) 1.025(2) 0.4177(9) 0.048(8) 1.0000 Uiso . .
H52 H 0.2758(15) 0.988(2) 0.4079(9) 0.049(9) 1.0000 Uiso . .
H61 H 0.2589(14) 0.980(2) 0.4802(9) 0.047(8) 1.0000 Uiso . .
H62 H 0.3074(15) 1.042(2) 0.4673(9) 0.052(9) 1.0000 Uiso . .
H71 H 0.3530(13) 0.9203(18) 0.4522(8) 0.037(7) 1.0000 Uiso . .
H72 H 0.3537(15) 0.921(2) 0.4943(10) 0.046(8) 1.0000 Uiso . .
H81 H 0.4148(15) 0.820(2) 0.5175(9) 0.051(9) 1.0000 Uiso . .
H91 H 0.3278(12) 0.7148(18) 0.5394(8) 0.034(7) 1.0000 Uiso . .
H92 H 0.3278(13) 0.8311(19) 0.5339(8) 0.042(8) 1.0000 Uiso . .
H101 H 0.4138(16) 0.841(2) 0.5825(10) 0.056(9) 1.0000 Uiso . .
H102 H 0.3640(16) 0.794(2) 0.5980(10) 0.062(10) 1.0000 Uiso . .
H111 H 0.453(2) 0.711(3) 0.6158(14) 0.074(12) 1.0000 Uiso . .
H112 H 0.4059(17) 0.664(3) 0.5927(10) 0.063(10) 1.0000 Uiso . .
H121 H 0.4974(15) 0.648(2) 0.5772(9) 0.052(8) 1.0000 Uiso . .
H122 H 0.4926(17) 0.755(2) 0.5692(10) 0.055(10) 1.0000 Uiso . .
H131 H 0.4645(15) 0.686(2) 0.5144(10) 0.056(9) 1.0000 Uiso . .
H132 H 0.4070(13) 0.6381(19) 0.5261(8) 0.041(7) 1.0000 Uiso . .
H151 H 0.4467(12) 0.8553(17) 0.4758(8) 0.033(7) 1.0000 Uiso . .
H161 H 0.5073(14) 0.874(2) 0.4360(9) 0.046(8) 1.0000 Uiso . .
H171 H 0.4983(14) 0.780(2) 0.3867(9) 0.046(8) 1.0000 Uiso . .
H181 H 0.4184(16) 0.681(2) 0.3706(10) 0.056(9) 1.0000 Uiso . .
H200 H 0.2736(13) 0.8286(18) 0.4836(8) 0.038(7) 1.0000 Uiso . .
H211 H 0.3859(13) 0.5539(19) 0.3561(8) 0.039(7) 1.0000 Uiso . .
H221 H 0.4111(15) 0.416(2) 0.3423(9) 0.051(8) 1.0000 Uiso . .
H231 H 0.3913(13) 0.2995(19) 0.3773(8) 0.043(8) 1.0000 Uiso . .
H241 H 0.3531(17) 0.321(2) 0.4286(10) 0.061(9) 1.0000 Uiso . .
H261 H 0.2428(17) 0.424(3) 0.4761(11) 0.068(10) 1.0000 Uiso . .
H271 H 0.277(2) 0.298(3) 0.4506(12) 0.084(13) 1.0000 Uiso . .
H273 H 0.2472(18) 0.338(3) 0.4082(12) 0.071(11) 1.0000 Uiso . .
H281 H 0.180(2) 0.249(3) 0.4237(13) 0.077(14) 1.0000 Uiso . .
H282 H 0.1769(19) 0.295(3) 0.4620(12) 0.079(12) 1.0000 Uiso . .
H291 H 0.136(3) 0.354(5) 0.389(2) 0.13(2) 1.0000 Uiso . .
H292 H 0.098(2) 0.327(3) 0.4169(13) 0.084(13) 1.0000 Uiso . .
H301 H 0.1382(16) 0.445(2) 0.4522(11) 0.057(9) 1.0000 Uiso . .
H302 H 0.107(3) 0.482(4) 0.4138(16) 0.105(16) 1.0000 Uiso . .
H311 H 0.2070(19) 0.487(3) 0.4031(12) 0.068(11) 1.0000 Uiso . .
H312 H 0.2068(15) 0.541(2) 0.4411(9) 0.053(9) 1.0000 Uiso . .
H321 H 0.3612(15) 0.354(2) 0.4818(9) 0.052(9) 1.0000 Uiso . .
H331 H 0.3407(16) 0.490(2) 0.5309(10) 0.053(9) 1.0000 Uiso . .
H332 H 0.3050(16) 0.393(2) 0.5203(9) 0.054(9) 1.0000 Uiso . .
H341 H 0.3755(12) 0.3903(17) 0.5802(8) 0.035(7) 1.0000 Uiso . .
H342 H 0.3939(15) 0.315(2) 0.5497(9) 0.055(9) 1.0000 Uiso . .
H351 H 0.4515(18) 0.488(2) 0.5664(11) 0.064(10) 1.0000 Uiso . .
H352 H 0.4813(17) 0.390(2) 0.5818(11) 0.056(9) 1.0000 Uiso . .
H361 H 0.4691(14) 0.342(2) 0.5223(9) 0.050(8) 1.0000 Uiso . .
H362 H 0.508(2) 0.429(3) 0.5291(12) 0.080(12) 1.0000 Uiso . .
H371 H 0.4278(13) 0.5170(18) 0.5010(8) 0.035(7) 1.0000 Uiso . .
H372 H 0.438(2) 0.435(3) 0.4736(13) 0.087(13) 1.0000 Uiso . .
H381 H 0.2385(17) 0.166(2) 0.3793(12) 0.059(9) 1.0000 Uiso . .
H382 H 0.188(2) 0.123(3) 0.3514(13) 0.085(13) 1.0000 Uiso . .
H383 H 0.202(2) 0.224(3) 0.3495(13) 0.081(12) 1.0000 Uiso . .
H391 H 0.3059(12) 0.4143(17) 0.3028(7) 0.032(7) 1.0000 Uiso . .
H401 H 0.1935(14) 0.327(2) 0.3023(8) 0.046(8) 1.0000 Uiso . .
H402 H 0.2562(14) 0.334(2) 0.3361(9) 0.042(8) 1.0000 Uiso . .
H411 H 0.2523(17) 0.484(2) 0.3414(10) 0.061(10) 1.0000 Uiso . .
H412 H 0.1885(17) 0.433(2) 0.3432(10) 0.064(10) 1.0000 Uiso . .
H421 H 0.1433(14) 0.463(2) 0.2809(9) 0.045(8) 1.0000 Uiso . .
H422 H 0.1691(14) 0.555(2) 0.3026(9) 0.047(8) 1.0000 Uiso . .
H431 H 0.2615(18) 0.547(2) 0.2835(11) 0.067(11) 1.0000 Uiso . .
H432 H 0.1996(17) 0.549(3) 0.2491(11) 0.064(10) 1.0000 Uiso . .
H441 H 0.2670(17) 0.448(2) 0.2434(10) 0.060(10) 1.0000 Uiso . .
H442 H 0.1965(16) 0.394(2) 0.2433(10) 0.058(9) 1.0000 Uiso . .
H451 H 0.2998(15) 0.328(2) 0.2235(9) 0.045(8) 1.0000 Uiso . .
H461 H 0.3665(11) 0.4168(16) 0.2640(7) 0.029(6) 1.0000 Uiso . .
H462 H 0.4075(14) 0.3332(19) 0.2777(9) 0.040(7) 1.0000 Uiso . .
H471 H 0.4450(19) 0.413(3) 0.2388(11) 0.070(11) 1.0000 Uiso . .
H472 H 0.383(2) 0.408(3) 0.2068(13) 0.083(13) 1.0000 Uiso . .
H481 H 0.448(2) 0.307(3) 0.1952(15) 0.096(15) 1.0000 Uiso . .
H482 H 0.457(2) 0.263(3) 0.2346(13) 0.075(12) 1.0000 Uiso . .
H491 H 0.3893(19) 0.175(3) 0.1913(12) 0.080(12) 1.0000 Uiso . .
H492 H 0.3481(15) 0.269(2) 0.1797(10) 0.050(8) 1.0000 Uiso . .
H501 H 0.3094(16) 0.182(2) 0.2197(10) 0.055(9) 1.0000 Uiso . .
H502 H 0.3713(16) 0.185(2) 0.2484(10) 0.056(9) 1.0000 Uiso . .
H521 H 0.2125(16) 0.283(2) 0.2099(10) 0.059(9) 1.0000 Uiso . .
H531 H 0.1260(14) 0.2008(19) 0.1853(9) 0.043(7) 1.0000 Uiso . .
H541 H 0.0980(16) 0.093(2) 0.2176(9) 0.053(9) 1.0000 Uiso . .
H551 H 0.1579(14) 0.067(2) 0.2785(9) 0.045(8) 1.0000 Uiso . .
H581 H 0.197(2) -0.024(3) 0.3217(12) 0.076(11) 1.0000 Uiso . .
H591 H 0.2272(15) -0.160(2) 0.3386(9) 0.051(8) 1.0000 Uiso . .
H601 H 0.3268(14) -0.197(2) 0.3606(9) 0.052(8) 1.0000 Uiso . .
H612 H 0.4036(14) -0.0909(19) 0.3701(8) 0.043(8) 1.0000 Uiso . .
H631 H 0.4570(14) -0.0111(19) 0.3557(9) 0.044(8) 1.0000 Uiso . .
H641 H 0.4198(14) 0.075(2) 0.2875(9) 0.045(8) 1.0000 Uiso . .
H642 H 0.3889(15) -0.019(2) 0.2965(9) 0.046(8) 1.0000 Uiso . .
H651 H 0.4842(17) -0.089(2) 0.3077(10) 0.062(10) 1.0000 Uiso . .
H654 H 0.4642(14) -0.0444(19) 0.2644(9) 0.042(7) 1.0000 Uiso . .
H661 H 0.5271(16) 0.082(2) 0.2803(10) 0.060(9) 1.0000 Uiso . .
H662 H 0.565(3) 0.001(3) 0.2937(16) 0.098(17) 1.0000 Uiso . .
H671 H 0.5618(17) -0.004(2) 0.3549(10) 0.056(10) 1.0000 Uiso . .
H672 H 0.589(2) 0.080(3) 0.3440(13) 0.091(14) 1.0000 Uiso . .
H681 H 0.5144(16) 0.115(2) 0.3761(10) 0.058(9) 1.0000 Uiso . .
H682 H 0.4909(14) 0.156(2) 0.3331(8) 0.045(8) 1.0000 Uiso . .
H691 H 0.4465(16) 0.164(2) 0.4006(10) 0.059(9) 1.0000 Uiso . .
H701 H 0.4225(12) -0.0113(16) 0.4213(8) 0.026(6) 1.0000 Uiso . .
H702 H 0.4874(14) 0.018(2) 0.4115(8) 0.043(8) 1.0000 Uiso . .
H711 H 0.5059(12) 0.1152(18) 0.4582(8) 0.036(7) 1.0000 Uiso . .
H712 H 0.4994(18) 0.019(3) 0.4745(11) 0.066(10) 1.0000 Uiso . .
H721 H 0.4027(17) 0.047(2) 0.4793(10) 0.060(10) 1.0000 Uiso . .
H722 H 0.4478(12) 0.1201(18) 0.4995(9) 0.034(7) 1.0000 Uiso . .
H731 H 0.3611(14) 0.180(2) 0.4649(9) 0.047(8) 1.0000 Uiso . .
H732 H 0.4255(16) 0.217(2) 0.4553(10) 0.058(9) 1.0000 Uiso . .
H741 H 0.3503(13) 0.1905(19) 0.4022(8) 0.037(7) 1.0000 Uiso . .
H742 H 0.3407(13) 0.089(2) 0.4166(8) 0.039(8) 1.0000 Uiso . .
H751 H 0.5181 0.4724 0.3574 0.43(11) 1.0000 Uiso R .
H752 H 0.5761 0.4896 0.3398 0.43(11) 1.0000 Uiso R .
H753 H 0.5067 0.4828 0.3121 0.43(11) 1.0000 Uiso R .
H761 H 0.5491 0.6172 0.3649 0.19(3) 1.0000 Uiso R .
H762 H 0.4797 0.6105 0.3372 0.19(3) 1.0000 Uiso R .
H771 H 0.5871 0.6229 0.3125 0.19(3) 1.0000 Uiso R .
H772 H 0.5166 0.6236 0.2862 0.19(3) 1.0000 Uiso R .
H781 H 0.5620 0.7492 0.3431 0.25(4) 1.0000 Uiso R .
H782 H 0.4983 0.7532 0.3096 0.25(4) 1.0000 Uiso R .
H791 H 0.5686 0.8426 0.2947 0.19(3) 0.1(2) Uiso R P
H792 H 0.6145 0.7577 0.2979 0.19(3) 0.1(2) Uiso R P
H793 H 0.5507 0.7616 0.2645 0.19(3) 0.1(2) Uiso R P
H794 H 0.5779 0.7873 0.2857 0.19(3) 2.6(6) Uiso R P

loop_
_atom_type_symbol
_atom_type_scat_dispersion_real
_atom_type_scat_dispersion_imag
_atom_type_scat_Cromer_Mann_a1
_atom_type_scat_Cromer_Mann_b1
_atom_type_scat_Cromer_Mann_a2
_atom_type_scat_Cromer_Mann_b2
_atom_type_scat_Cromer_Mann_a3
_atom_type_scat_Cromer_Mann_b3
_atom_type_scat_Cromer_Mann_a4
_atom_type_scat_Cromer_Mann_b4
_atom_type_scat_Cromer_Mann_c
_atom_type_scat_source
C 0.0000 0.0000 0.0000 0.0000 0.0000 0.0000 0.0000 0.0000 0.0000 0.0000 6.6484 'ILL neutron data Blue Book'
H 0.0000 0.0000 0.0000 0.0000 0.0000 0.0000 0.0000 0.0000 0.0000 0.0000 -3.7409 'ILL neutron data Blue Book'
P 0.0000 0.0000 0.0000 0.0000 0.0000 0.0000 0.0000 0.0000 0.0000 0.0000 5.1300 'ILL neutron data Blue Book'
Pt 0.0000 0.0000 0.0000 0.0000 0.0000 0.0000 0.0000 0.0000 0.0000 0.0000 9.6000 'ILL neutron data Blue Book'
Si 0.0000 0.0000 0.0000 0.0000 0.0000 0.0000 0.0000 0.0000 0.0000 0.0000 4.1507 'ILL neutron data Blue Book'

loop_
_geom_angle_atom_site_label_1
_geom_angle_atom_site_label_2
_geom_angle_atom_site_label_3
_geom_angle
_geom_angle_publ_flag
H1 Pt1 P1 94.5(10) yes
H1 Pt1 P2 94.9(10) yes
P1 Pt1 P2 159.9(7) yes
H1 Pt1 Si1 178.2(11) yes
P1 Pt1 Si1 83.7(7) yes
P2 Pt1 Si1 86.7(7) yes
H2 Pt2 P3 96.4(11) yes
H2 Pt2 P4 91.0(11) yes
P3 Pt2 P4 162.0(8) yes
H2 Pt2 Si2 173.8(12) yes
P3 Pt2 Si2 86.0(8) yes
P4 Pt2 Si2 85.1(8) yes
Pt1 P1 C2 122.6(11) yes
Pt1 P1 C8 113.8(10) yes
C2 P1 C8 101.3(10) yes
Pt1 P1 C14 108.2(9) yes
C2 P1 C14 104.9(10) yes
C8 P1 C14 104.4(12) yes
Pt1 P2 C25 110.0(9) yes
Pt1 P2 C26 114.5(9) yes
C25 P2 C26 111.2(11) yes
Pt1 P2 C32 112.6(9) yes
C25 P2 C32 101.6(10) yes
C26 P2 C32 106.1(10) yes
Pt2 P3 C39 119.8(10) yes
Pt2 P3 C45 116.8(10) yes
C39 P3 C45 103.8(11) yes
Pt2 P3 C51 107.4(9) yes
C39 P3 C51 102.8(10) yes
C45 P3 C51 104.4(11) yes
Pt2 P4 C62 108.7(9) yes
Pt2 P4 C63 117.5(9) yes
C62 P4 C63 103.1(9) yes
Pt2 P4 C69 115.1(9) yes
C62 P4 C69 106.0(10) yes
C63 P4 C69 105.3(10) yes
Pt1 Si1 C1 123.3(11) yes
Pt1 Si1 C19 104.1(10) yes
C1 Si1 C19 110.5(12) yes
Pt1 Si1 C20 104.2(9) yes
C1 Si1 C20 102.4(12) yes
C19 Si1 C20 112.4(11) yes
Pt2 Si2 C38 124.2(13) yes
Pt2 Si2 C56 104.1(11) yes
C38 Si2 C56 105.0(13) yes
Pt2 Si2 C57 106.2(11) yes
C38 Si2 C57 103.3(13) yes
C56 Si2 C57 114.7(14) yes
Si1 C1 H11 110(2) no
Si1 C1 H12 110(2) no
H11 C1 H12 113(3) no
Si1 C1 H13 111(2) no
H11 C1 H13 106(3) no
H12 C1 H13 107(3) no
P1 C2 C3 108.7(11) yes
P1 C2 C7 114.2(11) yes
C3 C2 C7 110.1(11) yes
P1 C2 H200 105.6(19) no
C3 C2 H200 110.5(19) no
C7 C2 H200 107.7(19) no
C2 C3 C4 110.8(12) yes
C2 C3 H31 107(2) no
C4 C3 H31 112(2) no
C2 C3 H32 108.2(19) no
C4 C3 H32 108.1(20) no
H31 C3 H32 110(2) no
C3 C4 C5 110.4(13) yes
C3 C4 H41 112.1(19) no
C5 C4 H41 105.1(18) no
C3 C4 H42 108(2) no
C5 C4 H42 112(2) no
H41 C4 H42 109(3) no
C4 C5 C6 111.5(14) yes
C4 C5 H51 106(2) no
C6 C5 H51 113(2) no
C4 C5 H52 115(2) no
C6 C5 H52 105(2) no
H51 C5 H52 106(3) no
C5 C6 C7 109.3(13) yes
C5 C6 H61 110(2) no
C7 C6 H61 110(2) no
C5 C6 H62 114(2) no
C7 C6 H62 108(2) no
H61 C6 H62 106(3) no
C6 C7 C2 109.4(12) yes
C6 C7 H71 108(2) no
C2 C7 H71 109(2) no
C6 C7 H72 108(2) no
C2 C7 H72 111(2) no
H71 C7 H72 111(3) no
P1 C8 C9 113.7(12) yes
P1 C8 C13 108.6(11) yes
C9 C8 C13 108.0(12) yes
P1 C8 H81 110(2) no
C9 C8 H81 108(2) no
C13 C8 H81 109(2) no
C8 C9 C10 115.1(13) yes
C8 C9 H91 104.0(18) no
C10 C9 H91 112.6(19) no
C8 C9 H92 105.4(19) no
C10 C9 H92 110(2) no
H91 C9 H92 109(2) no
C9 C10 C11 112.3(16) yes
C9 C10 H101 110(3) no
C11 C10 H101 108(3) no
C9 C10 H102 113(3) no
C11 C10 H102 108(3) no
H101 C10 H102 105(3) no
C10 C11 C12 108.5(17) yes
C10 C11 H111 123(3) no
C12 C11 H111 111(3) no
C10 C11 H112 104(3) no
C12 C11 H112 111(3) no
H111 C11 H112 99(4) no
C11 C12 C13 113.6(16) yes
C11 C12 H121 108(2) no
C13 C12 H121 109(2) no
C11 C12 H122 108(3) no
C13 C12 H122 107(3) no
H121 C12 H122 111(3) no
C12 C13 C8 111.1(13) yes
C12 C13 H131 108(2) no
C8 C13 H131 112(2) no
C12 C13 H132 114(2) no
C8 C13 H132 103(2) no
H131 C13 H132 109(3) no
P1 C14 C15 124.2(12) yes
P1 C14 C19 114.6(11) yes
C15 C14 C19 121.0(12) yes
C14 C15 C16 122.5(13) yes
C14 C15 H151 120.2(18) no
C16 C15 H151 117.2(19) no
C15 C16 C17 118.6(13) yes
C15 C16 H161 121(2) no
C17 C16 H161 120(2) no
C16 C17 C18 117.9(14) yes
C16 C17 H171 119(2) no
C18 C17 H171 123(2) no
C17 C18 C19 124.3(14) yes
C17 C18 H181 117(2) no
C19 C18 H181 118(2) no
C14 C19 C18 115.5(12) yes
C14 C19 Si1 118.0(11) yes
C18 C19 Si1 126.5(12) yes
Si1 C20 C21 120.7(12) yes
Si1 C20 C25 115.5(11) yes
C21 C20 C25 123.8(13) yes
C20 C21 C22 118.7(13) yes
C20 C21 H211 124(2) no
C22 C21 H211 117(2) no
C21 C22 C23 117.8(13) yes
C21 C22 H221 120(2) no
C23 C22 H221 122(2) no
C22 C23 C24 120.9(13) yes
C22 C23 H231 118(2) no
C24 C23 H231 121(2) no
C23 C24 C25 122.2(13) yes
C23 C24 H241 119(2) no
C25 C24 H241 119(2) no
P2 C25 C24 123.1(12) yes
P2 C25 C20 120.3(12) yes
C24 C25 C20 116.6(12) yes
P2 C26 C27 115.5(12) yes
P2 C26 C31 110.4(12) yes
C27 C26 C31 108.9(14) yes
P2 C26 H261 102(2) no
C27 C26 H261 110(3) no
C31 C26 H261 109(3) no
C26 C27 C28 114.2(16) yes
C26 C27 H271 109(3) no
C28 C27 H271 105(3) no
C26 C27 H273 118(3) no
C28 C27 H273 107(3) no
H271 C27 H273 101(3) no
C27 C28 C29 109.9(19) yes
C27 C28 H281 119(4) no
C29 C28 H281 109(4) no
C27 C28 H282 113(3) no
C29 C28 H282 103(3) no
H281 C28 H282 101(4) no
C28 C29 C30 111(2) yes
C28 C29 H291 103(5) no
C30 C29 H291 116(5) no
C28 C29 H292 104(3) no
C30 C29 H292 111(3) no
H291 C29 H292 111(5) no
C29 C30 C31 108.4(17) yes
C29 C30 H301 110(3) no
C31 C30 H301 106(3) no
C29 C30 H302 109(4) no
C31 C30 H302 113(4) no
H301 C30 H302 110(4) no
C30 C31 C26 111.4(16) yes
C30 C31 H311 113(3) no
C26 C31 H311 107(3) no
C30 C31 H312 112(2) no
C26 C31 H312 106(2) no
H311 C31 H312 108(3) no
P2 C32 C33 111.3(11) yes
P2 C32 C37 110.6(12) yes
C33 C32 C37 113.9(14) yes
P2 C32 H321 103(2) no
C33 C32 H321 107(2) no
C37 C32 H321 110(2) no
C32 C33 C34 111.1(12) yes
C32 C33 H331 108(2) no
C34 C33 H331 109(2) no
C32 C33 H332 110(2) no
C34 C33 H332 113(2) no
H331 C33 H332 105(3) no
C33 C34 C35 114.2(15) yes
C33 C34 H341 107.0(20) no
C35 C34 H341 112(2) no
C33 C34 H342 108(2) no
C35 C34 H342 108(2) no
H341 C34 H342 108(3) no
C34 C35 C36 107.8(16) yes
C34 C35 H351 110(3) no
C36 C35 H351 107(2) no
C34 C35 H352 112(2) no
C36 C35 H352 112(2) no
H351 C35 H352 107(3) no
C35 C36 C37 112.5(14) yes
C35 C36 H361 105(2) no
C37 C36 H361 109(2) no
C35 C36 H362 111(3) no
C37 C36 H362 111(3) no
H361 C36 H362 108(4) no
C36 C37 C32 112.9(14) yes
C36 C37 H371 106(2) no
C32 C37 H371 108.9(20) no
C36 C37 H372 108(3) no
C32 C37 H372 110(3) no
H371 C37 H372 111(3) no
Si2 C38 H381 117(2) no
Si2 C38 H382 106(3) no
H381 C38 H382 101(4) no
Si2 C38 H383 114(3) no
H381 C38 H383 109(4) no
H382 C38 H383 109(4) no
P3 C39 C40 110.0(10) yes
P3 C39 C44 117.2(11) yes
C40 C39 C44 113.2(12) yes
P3 C39 H391 106.2(18) no
C40 C39 H391 104.0(18) no
C44 C39 H391 105.0(18) no
C39 C40 C41 113.3(12) yes
C39 C40 H401 107.6(19) no
C41 C40 H401 103.3(20) no
C39 C40 H402 114(2) no
C41 C40 H402 113(2) no
H401 C40 H402 105(3) no
C40 C41 C42 113.3(13) yes
C40 C41 H411 105(2) no
C42 C41 H411 106(2) no
C40 C41 H412 108(3) no
C42 C41 H412 115(3) no
H411 C41 H412 109(3) no
C41 C42 C43 111.2(13) yes
C41 C42 H421 104(2) no
C43 C42 H421 108(2) no
C41 C42 H422 110(2) no
C43 C42 H422 112(2) no
H421 C42 H422 110(3) no
C42 C43 C44 111.7(12) yes
C42 C43 H431 112(2) no
C44 C43 H431 102(2) no
C42 C43 H432 113(2) no
C44 C43 H432 112(3) no
H431 C43 H432 104(3) no
C43 C44 C39 113.3(12) yes
C43 C44 H441 104(2) no
C39 C44 H441 111(2) no
C43 C44 H442 106(2) no
C39 C44 H442 108(2) no
H441 C44 H442 114(3) no
P3 C45 C46 110.4(12) yes
P3 C45 C50 109.2(13) yes
C46 C45 C50 110.0(13) yes
P3 C45 H451 111(2) no
C46 C45 H451 109(2) no
C50 C45 H451 107(2) no
C45 C46 C47 112.1(14) yes
C45 C46 H461 111.4(19) no
C47 C46 H461 108.8(19) no
C45 C46 H462 108(2) no
C47 C46 H462 111(2) no
H461 C46 H462 105(3) no
C46 C47 C48 110.9(15) yes
C46 C47 H471 105(3) no
C48 C47 H471 110(3) no
C46 C47 H472 111(3) no
C48 C47 H472 112(3) no
H471 C47 H472 108(4) no
C47 C48 C49 108.1(16) yes
C47 C48 H481 107(4) no
C49 C48 H481 114(4) no
C47 C48 H482 109(3) no
C49 C48 H482 107(3) no
H481 C48 H482 111(4) no
C48 C49 C50 113.2(15) yes
C48 C49 H491 113(3) no
C50 C49 H491 109(3) no
C48 C49 H492 107(2) no
C50 C49 H492 107(2) no
H491 C49 H492 107(3) no
C49 C50 C45 111.9(14) yes
C49 C50 H501 112(2) no
C45 C50 H501 109(2) no
C49 C50 H502 109(2) no
C45 C50 H502 113(2) no
H501 C50 H502 101(3) no
P3 C51 C52 122.1(11) yes
P3 C51 C56 118.7(12) yes
C52 C51 C56 119.2(12) yes
C51 C52 C53 120.6(14) yes
C51 C52 H521 119(3) no
C53 C52 H521 121(3) no
C52 C53 C54 120.5(17) yes
C52 C53 H531 123(2) no
C54 C53 H531 116(2) no
C53 C54 C55 118.3(15) yes
C53 C54 H541 118(2) no
C55 C54 H541 124(2) no
C54 C55 C56 121.8(14) yes
C54 C55 H551 124(2) no
C56 C55 H551 114(2) no
C55 C56 C51 119.4(13) yes
C55 C56 Si2 124.9(13) yes
C51 C56 Si2 115.7(12) yes
Si2 C57 C58 126.0(13) yes
Si2 C57 C62 115.4(11) yes
C58 C57 C62 118.6(12) yes
C57 C58 C59 122.6(14) yes
C57 C58 H581 121(3) no
C59 C58 H581 116(3) no
C58 C59 C60 119.0(15) yes
C58 C59 H591 119(2) no
C60 C59 H591 122(2) no
C59 C60 C61 120.3(14) yes
C59 C60 H601 118(2) no
C61 C60 H601 122(2) no
C60 C61 C62 122.5(13) yes
C60 C61 H612 118.9(20) no
C62 C61 H612 118.6(19) no
C61 C62 P4 123.2(10) yes
C61 C62 C57 117.0(11) yes
P4 C62 C57 119.8(10) yes
P4 C63 C64 110.0(11) yes
P4 C63 C68 112.4(11) yes
C64 C63 C68 110.7(11) yes
P4 C63 H631 104.2(20) no
C64 C63 H631 108(2) no
C68 C63 H631 111(2) no
C63 C64 C65 108.8(13) yes
C63 C64 H641 107(2) no
C65 C64 H641 111(2) no
C63 C64 H642 111.0(20) no
C65 C64 H642 113(2) no
H641 C64 H642 106(3) no
C64 C65 C66 115.5(17) yes
C64 C65 H651 106(2) no
C66 C65 H651 112(3) no
C64 C65 H654 108(2) no
C66 C65 H654 112(2) no
H651 C65 H654 102(3) no
C65 C66 C67 110.5(18) yes
C65 C66 H661 110(3) no
C67 C66 H661 109(2) no
C65 C66 H662 123(4) no
C67 C66 H662 109(4) no
H661 C66 H662 94(4) no
C66 C67 C68 111.5(15) yes
C66 C67 H671 109(2) no
C68 C67 H671 109(2) no
C66 C67 H672 112(3) no
C68 C67 H672 114(3) no
H671 C67 H672 99(4) no
C67 C68 C63 109.7(12) yes
C67 C68 H681 110(2) no
C63 C68 H681 110(2) no
C67 C68 H682 112.3(20) no
C63 C68 H682 110(2) no
H681 C68 H682 105(3) no
P4 C69 C70 116.2(11) yes
P4 C69 C74 111.0(11) yes
C70 C69 C74 110.6(11) yes
P4 C69 H691 101(2) no
C70 C69 H691 109(2) no
C74 C69 H691 108(2) no
C69 C70 C71 113.5(12) yes
C69 C70 H701 110.6(19) no
C71 C70 H701 107.6(20) no
C69 C70 H702 114(2) no
C71 C70 H702 106(2) no
H701 C70 H702 105(2) no
C70 C71 C72 110.4(14) yes
C70 C71 H711 105(2) no
C72 C71 H711 109(2) no
C70 C71 H712 115(3) no
C72 C71 H712 108(3) no
H711 C71 H712 109(3) no
C71 C72 C73 109.9(14) yes
C71 C72 H721 110(2) no
C73 C72 H721 111(3) no
C71 C72 H722 111(2) no
C73 C72 H722 107(2) no
H721 C72 H722 108(3) no
C72 C73 C74 112.9(14) yes
C72 C73 H731 107(2) no
C74 C73 H731 106(2) no
C72 C73 H732 107(2) no
C74 C73 H732 109(2) no
H731 C73 H732 115(3) no
C69 C74 C73 108.5(12) yes
C69 C74 H741 108.9(19) no
C73 C74 H741 110(2) no
C69 C74 H742 109.2(20) no
C73 C74 H742 107(2) no
H741 C74 H742 114(3) no
C76 C75 H751 109.9 no
C76 C75 H752 110.0 no
H751 C75 H752 109.5 no
C76 C75 H753 108.6 no
H751 C75 H753 109.5 no
H752 C75 H753 109.5 no
C75 C76 C77 109.6(5) yes
C75 C76 H761 108.5 no
C77 C76 H761 109.3 no
C75 C76 H762 109.9 no
C77 C76 H762 110.0 no
H761 C76 H762 109.5 no
C76 C77 C78 109.5(5) yes
C76 C77 H771 110.0 no
C78 C77 H771 108.6 no
C76 C77 H772 109.3 no
C78 C77 H772 110.0 no
H771 C77 H772 109.5 no
C77 C78 C79 109.4(5) yes
C77 C78 H781 109.9 no
C79 C78 H781 112.1 no
C77 C78 H782 108.6 no
C79 C78 H782 107.2 no
H781 C78 H782 109.5 no
C78 C79 H791 109.1 no
C78 C79 H792 107.2 no
H791 C79 H792 109.5 no
C78 C79 H793 112.1 no
H791 C79 H793 109.5 no
H792 C79 H793 109.5 no

loop_
_geom_bond_atom_site_label_1
_geom_bond_atom_site_label_2
_geom_bond_distance
_geom_bond_publ_flag
Pt1 H1 1.62(2) yes
Pt1 P1 2.248(19) yes
Pt1 P2 2.265(18) yes
Pt1 Si1 2.33(2) yes
Pt2 H2 1.72(3) yes
Pt2 P3 2.22(2) yes
Pt2 P4 2.244(19) yes
Pt2 Si2 2.35(3) yes
P1 C2 1.86(2) yes
P1 C8 1.85(3) yes
P1 C14 1.85(2) yes
P2 C25 1.81(2) yes
P2 C26 1.83(2) yes
P2 C32 1.88(2) yes
P3 C39 1.86(2) yes
P3 C45 1.83(2) yes
P3 C51 1.86(2) yes
P4 C62 1.825(19) yes
P4 C63 1.82(2) yes
P4 C69 1.85(2) yes
Si1 C1 1.88(3) yes
Si1 C19 1.85(2) yes
Si1 C20 1.99(2) yes
Si2 C38 1.91(3) yes
Si2 C56 1.91(3) yes
Si2 C57 1.87(3) yes
C1 H11 1.10(5) no
C1 H12 1.05(4) no
C1 H13 1.05(4) no
C2 C3 1.55(2) yes
C2 C7 1.508(19) yes
C2 H200 1.12(3) no
C3 C4 1.52(2) yes
C3 H31 1.06(4) no
C3 H32 1.05(3) no
C4 C5 1.49(2) yes
C4 H41 1.11(3) no
C4 H42 1.05(6) no
C5 C6 1.53(3) yes
C5 H51 1.15(4) no
C5 H52 1.11(4) no
C6 C7 1.54(2) yes
C6 H61 1.08(4) no
C6 H62 1.09(4) no
C7 H71 1.01(4) no
C7 H72 1.03(5) no
C8 C9 1.50(2) yes
C8 C13 1.60(2) yes
C8 H81 1.07(4) no
C9 C10 1.50(3) yes
C9 H91 1.20(3) no
C9 H92 1.15(4) no
C10 C11 1.56(3) yes
C10 H101 1.04(5) no
C10 H102 1.09(5) no
C11 C12 1.52(3) yes
C11 H111 0.91(7) no
C11 H112 1.04(5) no
C12 C13 1.55(3) yes
C12 H121 1.14(4) no
C12 H122 1.02(5) no
C13 H131 1.09(4) no
C13 H132 1.08(4) no
C14 C15 1.35(2) yes
C14 C19 1.418(19) yes
C15 C16 1.395(19) yes
C15 H151 1.12(3) no
C16 C17 1.41(2) yes
C16 H161 1.07(4) no
C17 C18 1.38(2) yes
C17 H171 1.05(4) no
C18 C19 1.40(2) yes
C18 H181 1.14(4) no
C20 C21 1.36(2) yes
C20 C25 1.38(2) yes
C21 C22 1.42(2) yes
C21 H211 1.03(4) no
C22 C23 1.41(2) yes
C22 H221 1.07(4) no
C23 C24 1.35(2) yes
C23 H231 1.09(4) no
C24 C25 1.39(2) yes
C24 H241 1.18(4) no
C26 C27 1.50(2) yes
C26 C31 1.50(3) yes
C26 H261 1.08(5) no
C27 C28 1.48(3) yes
C27 H271 1.23(6) no
C27 H273 1.07(5) no
C28 C29 1.56(3) yes
C28 H281 0.93(7) no
C28 H282 1.27(5) no
C29 C30 1.58(3) yes
C29 H291 0.97(10) no
C29 H292 1.08(7) no
C30 C31 1.56(3) yes
C30 H301 0.97(6) no
C30 H302 1.03(8) no
C31 H311 1.10(5) no
C31 H312 1.07(5) no
C32 C33 1.52(2) yes
C32 C37 1.50(2) yes
C32 H321 1.13(4) no
C33 C34 1.54(3) yes
C33 H331 1.15(4) no
C33 H332 1.10(4) no
C34 C35 1.52(3) yes
C34 H341 1.19(4) no
C34 H342 1.12(4) no
C35 C36 1.53(3) yes
C35 H351 1.16(5) no
C35 H352 1.07(6) no
C36 C37 1.54(3) yes
C36 H361 1.09(4) no
C36 H362 1.00(6) no
C37 H371 1.14(3) no
C37 H372 1.03(6) no
C38 H381 0.98(6) no
C38 H382 1.08(6) no
C38 H383 0.99(6) no
C39 C40 1.51(2) yes
C39 C44 1.50(2) yes
C39 H391 1.08(4) no
C40 C41 1.53(2) yes
C40 H401 1.23(4) no
C40 H402 0.98(5) no
C41 C42 1.57(2) yes
C41 H411 1.17(5) no
C41 H412 1.03(5) no
C42 C43 1.50(2) yes
C42 H421 1.14(4) no
C42 H422 1.01(4) no
C43 C44 1.54(2) yes
C43 H431 1.19(5) no
C43 H432 1.03(5) no
C44 H441 1.08(4) no
C44 H442 1.22(4) no
C45 C46 1.52(2) yes
C45 C50 1.53(2) yes
C45 H451 1.00(5) no
C46 C47 1.53(2) yes
C46 H461 1.07(3) no
C46 H462 1.07(5) no
C47 C48 1.56(3) yes
C47 H471 1.08(6) no
C47 H472 1.02(7) no
C48 C49 1.50(3) yes
C48 H481 1.01(7) no
C48 H482 1.05(7) no
C49 C50 1.53(2) yes
C49 H491 1.16(5) no
C49 H492 1.11(5) no
C50 H501 1.11(5) no
C50 H502 1.02(5) no
C51 C52 1.43(2) yes
C51 C56 1.399(19) yes
C52 C53 1.36(2) yes
C52 H521 1.07(4) no
C53 C54 1.44(2) yes
C53 H531 1.04(5) no
C54 C55 1.38(2) yes
C54 H541 1.03(5) no
C55 C56 1.40(2) yes
C55 H551 1.01(4) no
C57 C58 1.40(2) yes
C57 C62 1.393(19) yes
C58 C59 1.39(2) yes
C58 H581 1.08(5) no
C59 C60 1.38(2) yes
C59 H591 1.04(4) no
C60 C61 1.33(2) yes
C60 H601 1.09(4) no
C61 C62 1.461(18) yes
C61 H612 1.21(4) no
C63 C64 1.53(2) yes
C63 C68 1.49(2) yes
C63 H631 1.07(4) no
C64 C65 1.53(2) yes
C64 H641 1.08(4) no
C64 H642 1.16(4) no
C65 C66 1.45(3) yes
C65 H651 1.19(5) no
C65 H654 1.14(4) no
C66 C67 1.54(3) yes
C66 H661 1.27(5) no
C66 H662 0.94(8) no
C67 C68 1.56(2) yes
C67 H671 1.09(5) no
C67 H672 1.04(6) no
C68 H681 1.14(5) no
C68 H682 1.12(4) no
C69 C70 1.50(2) yes
C69 C74 1.54(2) yes
C69 H691 1.09(4) no
C70 C71 1.52(2) yes
C70 H701 1.12(3) no
C70 H702 1.15(4) no
C71 C72 1.56(2) yes
C71 H711 1.08(4) no
C71 H712 1.03(6) no
C72 C73 1.53(2) yes
C72 H721 1.09(5) no
C72 H722 0.98(5) no
C73 C74 1.56(2) yes
C73 H731 1.08(4) no
C73 H732 1.08(5) no
C74 H741 1.02(4) no
C74 H742 1.12(4) no
C75 C76 1.541(10) yes
C75 H751 1.080 no
C75 H752 1.080 no
C75 H753 1.080 no
C76 C77 1.536(10) yes
C76 H761 1.080 no
C76 H762 1.080 no
C77 C78 1.537(10) yes
C77 H771 1.080 no
C77 H772 1.080 no
C78 C79 1.535(10) yes
C78 H781 1.080 no
C78 H782 1.080 no
C79 H791 1.080 no
C79 H792 1.080 no
C79 H793 1.080 no
